data_4307776
loop_
_publ_author_name
'Wayne Ouellette'
'Bruce S. Hudson'
'Jon Zubieta'

_publ_contact_author_address
;Department of Chemistry
111 College Place
Syracuse University
Syracuse, NY 13244    
;
_publ_contact_author_name 'Jon Zubieta'
_publ_section_title
;
Hydrothermal and Structural Chemistry of the Zinc(II)- and
Cadmium(II)-1,2,4-Triazolate Systems
;
_journal_name_full 'Inorganic Chemistry'
_journal_page_first 4887
_journal_page_last 4904
_journal_paper_doi 10.1021/ic062269a
_journal_volume 46
_journal_year 2007
_chemical_formula_sum 'C6 H6 Br3 Cd3 N9'
_chemical_formula_weight 781.13
_chemical_name_systematic
; 
 ? 
;
_space_group_IT_number 14
_symmetry_cell_setting monoclinic
_symmetry_space_group_name_Hall '-P 2ybc'
_symmetry_space_group_name_H-M 'P 1 21/c 1'
_atom_sites_solution_hydrogens geom
_atom_sites_solution_primary direct
_atom_sites_solution_secondary difmap
_audit_creation_method SHELXL-97
_cell_angle_alpha 90.00
_cell_angle_beta 103.0910(10)
_cell_angle_gamma 90.00
_cell_formula_units_Z 4
_cell_length_a 15.6858(11)
_cell_length_b 12.5013(9)
_cell_length_c 8.4003(6)
_cell_measurement_reflns_used 3631
_cell_measurement_temperature 90(2)
_cell_measurement_theta_max 28.07
_cell_measurement_theta_min 2.10
_cell_volume 1604.4(2)
_computing_cell_refinement 'Bruker SMART'
_computing_data_collection 'Bruker SMART'
_computing_data_reduction 'Bruker SAINT'
_computing_molecular_graphics 'Bruker SHELXTL'
_computing_publication_material 'Bruker SHELXTL'
_computing_structure_refinement 'SHELXL-97 (Sheldrick, 1997)'
_computing_structure_solution 'SHELXS-97 (Sheldrick, 1990)'
_diffrn_ambient_temperature 90(2)
_diffrn_detector_area_resol_mean 512
_diffrn_measured_fraction_theta_full 0.985
_diffrn_measured_fraction_theta_max 0.985
_diffrn_measurement_device_type 'APEX CCD area detector'
_diffrn_measurement_method 'Phi and omega scans'
_diffrn_radiation_monochromator graphite
_diffrn_radiation_probe x-ray
_diffrn_radiation_type MoK\a
_diffrn_radiation_wavelength 0.71073
_diffrn_reflns_av_R_equivalents 0.0352
_diffrn_reflns_av_sigmaI/netI 0.0309
_diffrn_reflns_limit_h_max 20
_diffrn_reflns_limit_h_min -20
_diffrn_reflns_limit_k_max 16
_diffrn_reflns_limit_k_min -16
_diffrn_reflns_limit_l_max 11
_diffrn_reflns_limit_l_min -11
_diffrn_reflns_number 16062
_diffrn_reflns_theta_full 28.07
_diffrn_reflns_theta_max 28.07
_diffrn_reflns_theta_min 2.10
_diffrn_source 'fine-focus sealed tube'
_diffrn_standards_decay_% 0.001
_exptl_absorpt_coefficient_mu 11.416
_exptl_absorpt_correction_T_max 0.6581
_exptl_absorpt_correction_T_min 0.2624
_exptl_absorpt_correction_type multi-scan
_exptl_absorpt_process_details 'SADABS SHELXL-97 (SHELDRICK, 1997)'
_exptl_crystal_colour colorless
_exptl_crystal_density_diffrn 3.234
_exptl_crystal_density_method 'not measured'
_exptl_crystal_description plate
_exptl_crystal_F_000 1416
_exptl_crystal_size_max 0.16
_exptl_crystal_size_mid 0.10
_exptl_crystal_size_min 0.04
_refine_diff_density_max 1.098
_refine_diff_density_min -1.480
_refine_diff_density_rms 0.402
_refine_ls_extinction_method none
_refine_ls_goodness_of_fit_ref 1.150
_refine_ls_hydrogen_treatment constr
_refine_ls_matrix_type full
_refine_ls_number_parameters 190
_refine_ls_number_reflns 3846
_refine_ls_number_restraints 6
_refine_ls_restrained_S_all 1.150
_refine_ls_R_factor_all 0.0557
_refine_ls_R_factor_gt 0.0533
_refine_ls_shift/su_max 0.000
_refine_ls_shift/su_mean 0.000
_refine_ls_structure_factor_coef Fsqd
_refine_ls_weighting_details 'calc w=1/[\s^2^(Fo^2^)+(0.0471P)^2^+75.8081P] where P=(Fo^2^+2Fc^2^)/3'
_refine_ls_weighting_scheme calc
_refine_ls_wR_factor_gt 0.1399
_refine_ls_wR_factor_ref 0.1411
_reflns_number_gt 3631
_reflns_number_total 3846
_reflns_threshold_expression >2sigma(I)
_cod_data_source_file ic062269a-file002_07.cif
_cod_data_source_block Compound_7_[Cd3(trz)3Br3]
_cod_depositor_comments
;
The following automatic conversions were performed:
'_symmetry_cell_setting' value 'Monoclinic' changed to 'monoclinic'
according to '/home/saulius/struct/CIF-dictionaries/cif_core.dic'
dictionary named 'cif_core.dic' version 2.4.1 from 2010-06-29.

Automatic conversion script
Id: cif_fix_enum 1527 2010-12-29 10:47:43Z saulius 
;
_cod_database_code 4307776

loop_
_symmetry_equiv_pos_as_xyz
'x, y, z'
'-x, y+1/2, -z+1/2'
'-x, -y, -z'
'x, -y-1/2, z-1/2'

loop_
_atom_site_label
_atom_site_type_symbol
_atom_site_fract_x
_atom_site_fract_y
_atom_site_fract_z
_atom_site_U_iso_or_equiv
_atom_site_adp_type
_atom_site_occupancy
_atom_site_symmetry_multiplicity
_atom_site_calc_flag
_atom_site_refinement_flags
_atom_site_disorder_assembly
_atom_site_disorder_group
Cd1 Cd 0.40028(5) 0.44731(6) 0.11511(9) 0.00893(17) Uani 1 1 d . . .
Cd2 Cd 0.23103(5) 0.53335(6) 0.37114(9) 0.00930(17) Uani 1 1 d . . .
Cd3 Cd -0.01665(5) 0.49041(6) 0.23148(9) 0.01166(18) Uani 1 1 d . . .
Br1 Br 0.33927(7) 0.63161(8) 0.20467(13) 0.0131(2) Uani 1 1 d . . .
Br2 Br 0.12554(7) 0.44050(8) 0.06188(12) 0.0120(2) Uani 1 1 d . . .
Br3 Br 0.11187(6) 0.43529(8) 0.53648(12) 0.0101(2) Uani 1 1 d . . .
N1 N 0.4557(6) 0.5613(8) -0.2144(11) 0.0158(18) Uani 1 1 d . . .
N2 N 0.3246(6) 0.5704(7) -0.3854(11) 0.0121(17) Uani 1 1 d . . .
N3 N 0.3948(6) 0.5226(7) -0.1339(10) 0.0117(17) Uani 1 1 d . . .
N4 N 0.3692(6) 0.3519(7) 0.3260(11) 0.0136(17) Uani 1 1 d . . .
N5 N 0.2981(6) 0.3670(7) 0.3920(11) 0.0124(17) Uani 1 1 d . . .
N6 N 0.3534(6) 0.2068(7) 0.4690(11) 0.0125(17) Uani 1 1 d . . .
N7 N 0.1322(6) 0.6703(7) 0.3255(11) 0.0131(17) Uani 1 1 d . . .
N8 N 0.0456(6) 0.6492(7) 0.2607(11) 0.0115(16) Uani 1 1 d . . .
N9 N 0.0614(6) 0.8236(7) 0.2876(10) 0.0097(16) Uani 1 1 d U . .
C1 C 0.4093(8) 0.5878(9) -0.3619(14) 0.018(2) Uani 1 1 d . . .
H1 H 0.4353 0.6170 -0.4440 0.021 Uiso 1 1 calc R . .
C2 C 0.3173(7) 0.5298(10) -0.2395(13) 0.017(2) Uani 1 1 d . . .
H2 H 0.2635 0.5088 -0.2152 0.020 Uiso 1 1 calc R . .
C3 C 0.3995(7) 0.2552(8) 0.3731(13) 0.013(2) Uani 1 1 d . . .
H3 H 0.4484 0.2237 0.3423 0.016 Uiso 1 1 calc R . .
C4 C 0.2923(7) 0.2796(8) 0.4763(13) 0.014(2) Uani 1 1 d . . .
H4 H 0.2486 0.2693 0.5368 0.017 Uiso 1 1 calc R . .
C5 C 0.1397(7) 0.7751(9) 0.3399(14) 0.015(2) Uani 1 1 d . . .
H5 H 0.1932 0.8117 0.3816 0.018 Uiso 1 1 calc R . .
C6 C 0.0058(7) 0.7428(8) 0.2394(14) 0.014(2) Uani 1 1 d . . .
H6 H -0.0552 0.7516 0.1952 0.016 Uiso 1 1 calc R . .

loop_
_atom_site_aniso_label
_atom_site_aniso_U_11
_atom_site_aniso_U_22
_atom_site_aniso_U_33
_atom_site_aniso_U_23
_atom_site_aniso_U_13
_atom_site_aniso_U_12
Cd1 0.0096(3) 0.0089(3) 0.0086(3) -0.0002(2) 0.0026(2) -0.0013(2)
Cd2 0.0074(3) 0.0089(3) 0.0111(3) 0.0018(2) 0.0009(3) 0.0020(2)
Cd3 0.0107(4) 0.0061(3) 0.0173(4) 0.0009(3) 0.0012(3) -0.0010(2)
Br1 0.0172(5) 0.0099(5) 0.0142(5) 0.0018(4) 0.0079(4) 0.0004(4)
Br2 0.0123(5) 0.0119(5) 0.0105(4) -0.0012(3) 0.0002(4) 0.0021(3)
Br3 0.0089(4) 0.0111(4) 0.0106(4) 0.0012(3) 0.0027(3) 0.0009(3)
N1 0.010(4) 0.023(5) 0.014(4) -0.001(4) 0.001(3) 0.003(4)
N2 0.011(4) 0.015(4) 0.011(4) 0.002(3) 0.004(3) -0.002(3)
N3 0.006(4) 0.019(4) 0.008(4) 0.001(3) -0.003(3) 0.001(3)
N4 0.013(4) 0.016(4) 0.012(4) -0.002(3) 0.001(3) 0.005(3)
N5 0.019(4) 0.011(4) 0.009(4) -0.002(3) 0.008(3) 0.002(3)
N6 0.015(4) 0.013(4) 0.011(4) 0.000(3) 0.005(3) 0.000(3)
N7 0.006(4) 0.012(4) 0.018(4) 0.005(3) -0.003(3) 0.001(3)
N8 0.011(4) 0.009(4) 0.013(4) 0.006(3) 0.002(3) 0.000(3)
N9 0.0095(18) 0.0091(18) 0.0101(18) -0.0004(10) 0.0016(10) 0.0005(10)
C1 0.018(5) 0.015(5) 0.023(6) -0.001(4) 0.009(4) 0.003(4)
C2 0.011(5) 0.028(6) 0.011(5) -0.005(4) 0.002(4) 0.003(4)
C3 0.013(5) 0.011(5) 0.016(5) 0.002(4) 0.004(4) 0.004(4)
C4 0.014(5) 0.010(4) 0.019(5) 0.002(4) 0.005(4) 0.007(4)
C5 0.011(5) 0.012(5) 0.019(5) 0.001(4) -0.004(4) 0.001(4)
C6 0.012(5) 0.008(4) 0.019(5) 0.001(4) 0.001(4) 0.003(4)

loop_
_atom_type_symbol
_atom_type_description
_atom_type_scat_dispersion_real
_atom_type_scat_dispersion_imag
_atom_type_scat_source
C C 0.0033 0.0016 'International Tables Vol C Tables 4.2.6.8 and 6.1.1.4'
H H 0.0000 0.0000 'International Tables Vol C Tables 4.2.6.8 and 6.1.1.4'
N N 0.0061 0.0033 'International Tables Vol C Tables 4.2.6.8 and 6.1.1.4'
Br Br -0.2901 2.4595 'International Tables Vol C Tables 4.2.6.8 and 6.1.1.4'
Cd Cd -0.8075 1.2024 'International Tables Vol C Tables 4.2.6.8 and 6.1.1.4'

loop_
_geom_angle_atom_site_label_1
_geom_angle_atom_site_label_2
_geom_angle_atom_site_label_3
_geom_angle
_geom_angle_site_symmetry_1
_geom_angle_site_symmetry_3
_geom_angle_publ_flag
N1 Cd1 N3 100.8(3) 3_665 . ?
N1 Cd1 N4 93.5(3) 3_665 . ?
N3 Cd1 N4 163.8(3) . . ?
N1 Cd1 N6 109.4(3) 3_665 4_565 ?
N3 Cd1 N6 85.2(3) . 4_565 ?
N4 Cd1 N6 83.0(3) . 4_565 ?
N1 Cd1 Br1 109.5(3) 3_665 . ?
N3 Cd1 Br1 87.7(2) . . ?
N4 Cd1 Br1 94.5(2) . . ?
N6 Cd1 Br1 141.1(2) 4_565 . ?
N2 Cd2 N7 105.9(3) 1_556 . ?
N2 Cd2 N5 85.7(3) 1_556 . ?
N7 Cd2 N5 164.6(3) . . ?
N2 Cd2 Br1 91.1(2) 1_556 . ?
N7 Cd2 Br1 93.1(2) . . ?
N5 Cd2 Br1 96.8(2) . . ?
N2 Cd2 Br3 90.6(2) 1_556 . ?
N7 Cd2 Br3 84.8(2) . . ?
N5 Cd2 Br3 85.0(2) . . ?
Br1 Cd2 Br3 177.58(4) . . ?
N2 Cd2 Br2 168.2(2) 1_556 . ?
N7 Cd2 Br2 85.6(2) . . ?
N5 Cd2 Br2 82.5(2) . . ?
Br1 Cd2 Br2 90.90(4) . . ?
Br3 Cd2 Br2 87.78(3) . . ?
N9 Cd3 N8 172.5(3) 2_545 . ?
N9 Cd3 Br2 96.2(2) 2_545 3_565 ?
N8 Cd3 Br2 89.3(2) . 3_565 ?
N9 Cd3 Br3 98.6(2) 2_545 3_566 ?
N8 Cd3 Br3 85.3(2) . 3_566 ?
Br2 Cd3 Br3 101.00(4) 3_565 3_566 ?
N9 Cd3 Br3 89.2(2) 2_545 . ?
N8 Cd3 Br3 85.1(2) . . ?
Br2 Cd3 Br3 173.86(4) 3_565 . ?
Br3 Cd3 Br3 81.05(4) 3_566 . ?
N9 Cd3 Br2 91.6(2) 2_545 . ?
N8 Cd3 Br2 83.1(2) . . ?
Br2 Cd3 Br2 90.99(4) 3_565 . ?
Br3 Cd3 Br2 163.23(4) 3_566 . ?
Br3 Cd3 Br2 85.88(3) . . ?
Cd1 Br1 Cd2 93.46(4) . . ?
Cd3 Br2 Cd3 89.01(4) 3_565 . ?
Cd3 Br2 Cd2 139.02(4) 3_565 . ?
Cd3 Br2 Cd2 80.16(3) . . ?
Cd2 Br3 Cd3 133.90(4) . 3_566 ?
Cd2 Br3 Cd3 82.60(3) . . ?
Cd3 Br3 Cd3 98.95(4) 3_566 . ?
C1 N1 N3 104.5(9) . . ?
C1 N1 Cd1 131.0(8) . 3_665 ?
N3 N1 Cd1 123.9(7) . 3_665 ?
C1 N2 C2 102.4(9) . . ?
C1 N2 Cd2 126.2(7) . 1_554 ?
C2 N2 Cd2 124.5(7) . 1_554 ?
C2 N3 N1 106.2(9) . . ?
C2 N3 Cd1 118.5(7) . . ?
N1 N3 Cd1 135.2(6) . . ?
C3 N4 N5 105.9(9) . . ?
C3 N4 Cd1 125.7(7) . . ?
N5 N4 Cd1 125.6(7) . . ?
C4 N5 N4 105.4(8) . . ?
C4 N5 Cd2 134.4(7) . . ?
N4 N5 Cd2 119.4(7) . . ?
C4 N6 C3 102.2(9) . . ?
C4 N6 Cd1 133.6(7) . 4_566 ?
C3 N6 Cd1 123.0(7) . 4_566 ?
C5 N7 N8 106.7(8) . . ?
C5 N7 Cd2 133.4(7) . . ?
N8 N7 Cd2 119.8(6) . . ?
C6 N8 N7 106.2(8) . . ?
C6 N8 Cd3 126.8(7) . . ?
N7 N8 Cd3 126.4(6) . . ?
C6 N9 C5 104.0(9) . . ?
C6 N9 Cd3 121.3(7) . 2 ?
C5 N9 Cd3 134.6(7) . 2 ?
N2 C1 N1 114.8(10) . . ?
N2 C1 H1 122.6 . . ?
N1 C1 H1 122.6 . . ?
N3 C2 N2 112.0(10) . . ?
N3 C2 H2 124.0 . . ?
N2 C2 H2 124.0 . . ?
N4 C3 N6 112.6(9) . . ?
N4 C3 H3 123.7 . . ?
N6 C3 H3 123.7 . . ?
N5 C4 N6 113.8(10) . . ?
N5 C4 H4 123.1 . . ?
N6 C4 H4 123.1 . . ?
N7 C5 N9 111.1(9) . . ?
N7 C5 H5 124.4 . . ?
N9 C5 H5 124.4 . . ?
N8 C6 N9 111.8(9) . . ?
N8 C6 H6 124.1 . . ?
N9 C6 H6 124.1 . . ?

loop_
_geom_bond_atom_site_label_1
_geom_bond_atom_site_label_2
_geom_bond_distance
_geom_bond_site_symmetry_2
_geom_bond_publ_flag
Cd1 N1 2.226(9) 3_665 ?
Cd1 N3 2.278(9) . ?
Cd1 N4 2.278(9) . ?
Cd1 N6 2.313(9) 4_565 ?
Cd1 Br1 2.6677(12) . ?
Cd2 N2 2.279(9) 1_556 ?
Cd2 N7 2.283(9) . ?
Cd2 N5 2.319(9) . ?
Cd2 Br1 2.7244(12) . ?
Cd2 Br3 2.8463(12) . ?
Cd2 Br2 2.9811(12) . ?
Cd3 N9 2.194(8) 2_545 ?
Cd3 N8 2.201(9) . ?
Cd3 Br2 2.7982(12) 3_565 ?
Cd3 Br3 2.8656(12) 3_566 ?
Cd3 Br3 2.9603(12) . ?
Cd3 Br2 2.9720(13) . ?
Br2 Cd3 2.7982(12) 3_565 ?
Br3 Cd3 2.8657(12) 3_566 ?
N1 C1 1.329(15) . ?
N1 N3 1.377(13) . ?
N1 Cd1 2.226(9) 3_665 ?
N2 C1 1.316(14) . ?
N2 C2 1.355(14) . ?
N2 Cd2 2.279(9) 1_554 ?
N3 C2 1.335(13) . ?
N4 C3 1.326(13) . ?
N4 N5 1.367(12) . ?
N5 C4 1.316(14) . ?
N6 C4 1.333(13) . ?
N6 C3 1.342(14) . ?
N6 Cd1 2.313(9) 4_566 ?
N7 C5 1.319(14) . ?
N7 N8 1.369(12) . ?
N8 C6 1.320(13) . ?
N9 C6 1.337(13) . ?
N9 C5 1.350(13) . ?
N9 Cd3 2.195(8) 2 ?
C1 H1 0.9500 . ?
C2 H2 0.9500 . ?
C3 H3 0.9500 . ?
C4 H4 0.9500 . ?
C5 H5 0.9500 . ?
C6 H6 0.9500 . ?

loop_
_geom_torsion_atom_site_label_1
_geom_torsion_atom_site_label_2
_geom_torsion_atom_site_label_3
_geom_torsion_atom_site_label_4
_geom_torsion
_geom_torsion_site_symmetry_1
_geom_torsion_site_symmetry_2
_geom_torsion_site_symmetry_3
_geom_torsion_site_symmetry_4
_geom_torsion_publ_flag
N1 Cd1 Br1 Cd2 -119.5(3) 3_665 . . . ?
N3 Cd1 Br1 Cd2 139.8(2) . . . . ?
N4 Cd1 Br1 Cd2 -24.1(2) . . . . ?
N6 Cd1 Br1 Cd2 60.4(4) 4_565 . . . ?
N2 Cd2 Br1 Cd1 103.2(2) 1_556 . . . ?
N7 Cd2 Br1 Cd1 -150.8(2) . . . . ?
N5 Cd2 Br1 Cd1 17.4(2) . . . . ?
Br3 Cd2 Br1 Cd1 -122.2(10) . . . . ?
Br2 Cd2 Br1 Cd1 -65.16(4) . . . . ?
N9 Cd3 Br2 Cd3 96.2(2) 2_545 . . 3_565 ?
N8 Cd3 Br2 Cd3 -89.1(2) . . . 3_565 ?
Br2 Cd3 Br2 Cd3 0.0 3_565 . . 3_565 ?
Br3 Cd3 Br2 Cd3 -135.93(14) 3_566 . . 3_565 ?
Br3 Cd3 Br2 Cd3 -174.71(4) . . . 3_565 ?
N9 Cd3 Br2 Cd2 -123.5(2) 2_545 . . . ?
N8 Cd3 Br2 Cd2 51.2(2) . . . . ?
Br2 Cd3 Br2 Cd2 140.29(4) 3_565 . . . ?
Br3 Cd3 Br2 Cd2 4.36(14) 3_566 . . . ?
Br3 Cd3 Br2 Cd2 -34.43(3) . . . . ?
N2 Cd2 Br2 Cd3 -164.9(11) 1_556 . . 3_565 ?
N7 Cd2 Br2 Cd3 27.9(2) . . . 3_565 ?
N5 Cd2 Br2 Cd3 -161.9(2) . . . 3_565 ?
Br1 Cd2 Br2 Cd3 -65.11(7) . . . 3_565 ?
Br3 Cd2 Br2 Cd3 112.86(7) . . . 3_565 ?
N2 Cd2 Br2 Cd3 118.2(11) 1_556 . . . ?
N7 Cd2 Br2 Cd3 -49.0(2) . . . . ?
N5 Cd2 Br2 Cd3 121.2(2) . . . . ?
Br1 Cd2 Br2 Cd3 -142.03(3) . . . . ?
Br3 Cd2 Br2 Cd3 35.94(3) . . . . ?
N2 Cd2 Br3 Cd3 60.5(2) 1_556 . . 3_566 ?
N7 Cd2 Br3 Cd3 -45.3(2) . . . 3_566 ?
N5 Cd2 Br3 Cd3 146.2(2) . . . 3_566 ?
Br1 Cd2 Br3 Cd3 -74.1(10) . . . 3_566 ?
Br2 Cd2 Br3 Cd3 -131.15(6) . . . 3_566 ?
N2 Cd2 Br3 Cd3 155.8(2) 1_556 . . . ?
N7 Cd2 Br3 Cd3 50.0(2) . . . . ?
N5 Cd2 Br3 Cd3 -118.5(2) . . . . ?
Br1 Cd2 Br3 Cd3 21.2(10) . . . . ?
Br2 Cd2 Br3 Cd3 -35.83(3) . . . . ?
N9 Cd3 Br3 Cd2 127.7(2) 2_545 . . . ?
N8 Cd3 Br3 Cd2 -47.4(2) . . . . ?
Br2 Cd3 Br3 Cd2 -23.4(4) 3_565 . . . ?
Br3 Cd3 Br3 Cd2 -133.42(4) 3_566 . . . ?
Br2 Cd3 Br3 Cd2 36.04(3) . . . . ?
N9 Cd3 Br3 Cd3 -98.9(2) 2_545 . . 3_566 ?
N8 Cd3 Br3 Cd3 86.0(2) . . . 3_566 ?
Br2 Cd3 Br3 Cd3 110.0(4) 3_565 . . 3_566 ?
Br3 Cd3 Br3 Cd3 0.0 3_566 . . 3_566 ?
Br2 Cd3 Br3 Cd3 169.46(4) . . . 3_566 ?
C1 N1 N3 C2 -0.3(12) . . . . ?
Cd1 N1 N3 C2 -172.3(7) 3_665 . . . ?
C1 N1 N3 Cd1 175.8(8) . . . . ?
Cd1 N1 N3 Cd1 3.9(14) 3_665 . . . ?
N1 Cd1 N3 C2 172.5(8) 3_665 . . . ?
N4 Cd1 N3 C2 20.5(17) . . . . ?
N6 Cd1 N3 C2 63.7(8) 4_565 . . . ?
Br1 Cd1 N3 C2 -78.0(8) . . . . ?
N1 Cd1 N3 N1 -3.3(12) 3_665 . . . ?
N4 Cd1 N3 N1 -155.3(10) . . . . ?
N6 Cd1 N3 N1 -112.1(10) 4_565 . . . ?
Br1 Cd1 N3 N1 106.2(10) . . . . ?
N1 Cd1 N4 C3 -55.7(9) 3_665 . . . ?
N3 Cd1 N4 C3 96.7(14) . . . . ?
N6 Cd1 N4 C3 53.4(9) 4_565 . . . ?
Br1 Cd1 N4 C3 -165.7(9) . . . . ?
N1 Cd1 N4 N5 145.8(8) 3_665 . . . ?
N3 Cd1 N4 N5 -61.7(15) . . . . ?
N6 Cd1 N4 N5 -105.1(8) 4_565 . . . ?
Br1 Cd1 N4 N5 35.8(8) . . . . ?
C3 N4 N5 C4 1.4(11) . . . . ?
Cd1 N4 N5 C4 163.3(7) . . . . ?
C3 N4 N5 Cd2 172.7(7) . . . . ?
Cd1 N4 N5 Cd2 -25.4(10) . . . . ?
N2 Cd2 N5 C4 77.6(11) 1_556 . . . ?
N7 Cd2 N5 C4 -62.0(17) . . . . ?
Br1 Cd2 N5 C4 168.2(10) . . . . ?
Br3 Cd2 N5 C4 -13.4(10) . . . . ?
Br2 Cd2 N5 C4 -101.8(10) . . . . ?
N2 Cd2 N5 N4 -90.6(7) 1_556 . . . ?
N7 Cd2 N5 N4 129.8(12) . . . . ?
Br1 Cd2 N5 N4 0.0(7) . . . . ?
Br3 Cd2 N5 N4 178.4(7) . . . . ?
Br2 Cd2 N5 N4 90.0(7) . . . . ?
N2 Cd2 N7 C5 44.6(11) 1_556 . . . ?
N5 Cd2 N7 C5 -177.6(11) . . . . ?
Br1 Cd2 N7 C5 -47.4(11) . . . . ?
Br3 Cd2 N7 C5 133.8(11) . . . . ?
Br2 Cd2 N7 C5 -138.1(11) . . . . ?
N2 Cd2 N7 N8 -140.0(7) 1_556 . . . ?
N5 Cd2 N7 N8 -2.2(17) . . . . ?
Br1 Cd2 N7 N8 128.0(7) . . . . ?
Br3 Cd2 N7 N8 -50.9(7) . . . . ?
Br2 Cd2 N7 N8 37.3(7) . . . . ?
C5 N7 N8 C6 0.1(12) . . . . ?
Cd2 N7 N8 C6 -176.4(7) . . . . ?
C5 N7 N8 Cd3 -172.1(7) . . . . ?
Cd2 N7 N8 Cd3 11.4(11) . . . . ?
N9 Cd3 N8 C6 -178(2) 2_545 . . . ?
Br2 Cd3 N8 C6 45.4(9) 3_565 . . . ?
Br3 Cd3 N8 C6 -55.7(9) 3_566 . . . ?
Br3 Cd3 N8 C6 -137.0(9) . . . . ?
Br2 Cd3 N8 C6 136.5(9) . . . . ?
N9 Cd3 N8 N7 -7(3) 2_545 . . . ?
Br2 Cd3 N8 N7 -144.0(8) 3_565 . . . ?
Br3 Cd3 N8 N7 114.9(8) 3_566 . . . ?
Br3 Cd3 N8 N7 33.6(8) . . . . ?
Br2 Cd3 N8 N7 -52.9(8) . . . . ?
C2 N2 C1 N1 0.2(13) . . . . ?
Cd2 N2 C1 N1 -151.5(8) 1_554 . . . ?
N3 N1 C1 N2 0.1(13) . . . . ?
Cd1 N1 C1 N2 171.2(8) 3_665 . . . ?
N1 N3 C2 N2 0.5(13) . . . . ?
Cd1 N3 C2 N2 -176.4(7) . . . . ?
C1 N2 C2 N3 -0.4(13) . . . . ?
Cd2 N2 C2 N3 152.0(8) 1_554 . . . ?
N5 N4 C3 N6 -1.3(12) . . . . ?
Cd1 N4 C3 N6 -163.2(7) . . . . ?
C4 N6 C3 N4 0.6(12) . . . . ?
Cd1 N6 C3 N4 -168.1(7) 4_566 . . . ?
N4 N5 C4 N6 -1.1(13) . . . . ?
Cd2 N5 C4 N6 -170.4(7) . . . . ?
C3 N6 C4 N5 0.3(12) . . . . ?
Cd1 N6 C4 N5 167.2(7) 4_566 . . . ?
N8 N7 C5 N9 0.2(13) . . . . ?
Cd2 N7 C5 N9 176.0(7) . . . . ?
C6 N9 C5 N7 -0.4(13) . . . . ?
Cd3 N9 C5 N7 -179.7(7) 2 . . . ?
N7 N8 C6 N9 -0.4(12) . . . . ?
Cd3 N8 C6 N9 171.8(7) . . . . ?
C5 N9 C6 N8 0.5(12) . . . . ?
Cd3 N9 C6 N8 179.9(7) 2 . . . ?
